data_4033666
loop_
_publ_author_name
'Nielsen, Christian D.-T.'
'White, Andrew J. P.'
'Sale, David'
'Bur\'es, Jordi'
'Spivey, Alan Christopher'

_publ_section_title
;
 Hydroarylation of alkenes by protonation/Friedel-Crafts trapping -
 HFIP-mediated access to per-aryl quaternary stereocentres.
;
_journal_name_full 'The Journal of organic chemistry'
_journal_paper_doi 10.1021/acs.joc.9b02393
_journal_year 2019
_chemical_absolute_configuration syn
_chemical_formula_moiety 'C24 H26 O, 0.25(C7 H16)'
_chemical_formula_sum 'C25.75 H30 O'
_chemical_formula_weight 355.50
_space_group_crystal_system hexagonal
_space_group_IT_number 169
_space_group_name_Hall 'P 61'
_space_group_name_H-M_alt 'P 61'
_symmetry_space_group_name_Hall 'P 61'
_symmetry_space_group_name_H-M 'P 61'
_atom_sites_solution_hydrogens mixed
_audit_creation_method SHELXL-2018/3
_cell_angle_alpha 90
_cell_angle_beta 90
_cell_angle_gamma 120
_cell_formula_units_Z 6
_cell_length_a 23.9466(8)
_cell_length_b 23.9466(8)
_cell_length_c 6.5821(4)
_cell_measurement_reflns_used 1092
_cell_measurement_temperature 173(2)
_cell_measurement_theta_max 55.7610
_cell_measurement_theta_min 3.6600
_cell_volume 3268.8(3)
_computing_cell_refinement 'CrysAlisPro, Rigaku OD'
_computing_data_collection 'CrysAlisPro, Rigaku OD'
_computing_data_reduction 'CrysAlisPro, Rigaku OD'
_computing_molecular_graphics 'Bruker SHELXTL'
_computing_publication_material 'CIFTAB-2014 (Sheldrick, 2017)'
_computing_structure_refinement 'SHELXL-2018/3 (Sheldrick, 2018)'
_computing_structure_solution 'SHELXS-2014 (Sheldrick, 2017)'
_diffrn_ambient_temperature 173(2)
_diffrn_detector_area_resol_mean 10.4115
_diffrn_measured_fraction_theta_full 0.999
_diffrn_measured_fraction_theta_max 0.978
_diffrn_measurement_device_type 'Agilent Xcalibur PX Ultra A'
_diffrn_measurement_method 'omega scans'
_diffrn_radiation_type CuK\a
_diffrn_radiation_wavelength 1.54184
_diffrn_reflns_av_R_equivalents 0.0427
_diffrn_reflns_av_unetI/netI 0.0689
_diffrn_reflns_Laue_measured_fraction_full 0.999
_diffrn_reflns_Laue_measured_fraction_max 0.978
_diffrn_reflns_limit_h_max 26
_diffrn_reflns_limit_h_min -29
_diffrn_reflns_limit_k_max 27
_diffrn_reflns_limit_k_min -11
_diffrn_reflns_limit_l_max 7
_diffrn_reflns_limit_l_min -6
_diffrn_reflns_number 5986
_diffrn_reflns_point_group_measured_fraction_full 0.874
_diffrn_reflns_point_group_measured_fraction_max 0.843
_diffrn_reflns_theta_full 67.684
_diffrn_reflns_theta_max 72.947
_diffrn_reflns_theta_min 3.692
_diffrn_source 'Enhance Ultra (Cu) X-ray Source'
_exptl_absorpt_coefficient_mu 0.484
_exptl_absorpt_correction_T_max 0.961
_exptl_absorpt_correction_T_min 0.907
_exptl_absorpt_correction_type analytical
_exptl_absorpt_process_details
; 
CrysAlisPro 1.171.38.46 (Rigaku Oxford Diffraction, 2015) 
Analytical numeric absorption correction using a multifaceted crystal 
model based on expressions derived by R.C. Clark & J.S. Reid. 
(Clark, R. C. & Reid, J. S. (1995). Acta Cryst. A51, 887-897) 
Empirical absorption correction using spherical harmonics, 
implemented in SCALE3 ABSPACK scaling algorithm. 
;
_exptl_crystal_colour Colourless
_exptl_crystal_density_diffrn 1.084
_exptl_crystal_description 'blocky needles'
_exptl_crystal_F_000 1155
_exptl_crystal_size_max 0.369
_exptl_crystal_size_mid 0.129
_exptl_crystal_size_min 0.100
_refine_diff_density_max 0.209
_refine_diff_density_min -0.167
_refine_diff_density_rms 0.046
_refine_ls_abs_structure_details
; 
 Flack x determined using 405 quotients [(I+)-(I-)]/[(I+)+(I-)] 
 (Parsons, Flack and Wagner, Acta Cryst. B69 (2013) 249-259). 
;
_refine_ls_abs_structure_Flack 0.9(5)
_refine_ls_extinction_method none
_refine_ls_goodness_of_fit_ref 0.966
_refine_ls_hydrogen_treatment mixed
_refine_ls_matrix_type full
_refine_ls_number_parameters 263
_refine_ls_number_reflns 3670
_refine_ls_number_restraints 155
_refine_ls_restrained_S_all 0.989
_refine_ls_R_factor_all 0.1363
_refine_ls_R_factor_gt 0.0867
_refine_ls_shift/su_max 0.002
_refine_ls_shift/su_mean 0.000
_refine_ls_structure_factor_coef Fsqd
_refine_ls_weighting_details 'w=1/[\s^2^(Fo^2^)+(0.1685P)^2^] where P=(Fo^2^+2Fc^2^)/3'
_refine_ls_weighting_scheme calc
_refine_ls_wR_factor_gt 0.2306
_refine_ls_wR_factor_ref 0.3024
_reflns_Friedel_coverage 0.578
_reflns_Friedel_fraction_full 0.723
_reflns_Friedel_fraction_max 0.680
_reflns_number_gt 1864
_reflns_number_total 3670
_reflns_threshold_expression 'I > 2\s(I)'
_cod_data_source_file jo9b02393_si_002.cif
_cod_data_source_block 20
_cod_database_code 4033666
_shelx_shelxl_version_number 2018/3
_shelx_space_group_comment
; 
The symmetry employed for this shelxl refinement is uniquely defined 
by the following loop, which should always be used as a source of 
symmetry information in preference to the above space-group names. 
They are only intended as comments. 
;

loop_
_space_group_symop_operation_xyz
'x, y, z'
'-y, x-y, z+1/3'
'-x+y, -x, z+2/3'
'-x, -y, z+1/2'
'y, -x+y, z+5/6'
'x-y, x, z+1/6'

loop_
_atom_site_label
_atom_site_type_symbol
_atom_site_fract_x
_atom_site_fract_y
_atom_site_fract_z
_atom_site_U_iso_or_equiv
_atom_site_adp_type
_atom_site_occupancy
_atom_site_site_symmetry_order
_atom_site_calc_flag
_atom_site_refinement_flags_posn
_atom_site_refinement_flags_adp
_atom_site_refinement_flags_occupancy
_atom_site_disorder_assembly
_atom_site_disorder_group
C1 C 0.5824(6) 0.8555(4) 0.341(3) 0.122(5) Uani 0.767(15) 1 d D U P A 1
C2 C 0.6007(6) 0.9252(4) 0.407(2) 0.102(4) Uani 0.767(15) 1 d D U P A 1
C3 C 0.6457(8) 0.9600(5) 0.580(3) 0.123(5) Uani 0.767(15) 1 d D U P A 1
H3A H 0.690784 0.975618 0.536567 0.147 Uiso 0.767(15) 1 calc R U P A 1
H3B H 0.635971 0.930082 0.695345 0.147 Uiso 0.767(15) 1 calc R U P A 1
C4 C 0.6380(7) 1.0177(4) 0.646(2) 0.107(3) Uani 0.767(15) 1 d D U P A 1
H4A H 0.596078 1.001959 0.715751 0.128 Uiso 0.767(15) 1 calc R U P A 1
H4B H 0.672820 1.045451 0.741869 0.128 Uiso 0.767(15) 1 calc R U P A 1
C15 C 0.5753(6) 0.9493(4) 0.290(3) 0.110(4) Uani 0.767(15) 1 d D U P A 1
C16 C 0.5332(8) 0.9026(5) 0.126(3) 0.143(5) Uani 0.767(15) 1 d D U P A 1
H16A H 0.489647 0.897831 0.126016 0.172 Uiso 0.767(15) 1 calc R U P A 1
H16B H 0.552777 0.917677 -0.010126 0.172 Uiso 0.767(15) 1 calc R U P A 1
C17 C 0.5300(8) 0.8409(5) 0.179(3) 0.154(6) Uani 0.767(15) 1 d D U P A 1
H17A H 0.537684 0.821605 0.057188 0.184 Uiso 0.767(15) 1 calc R U P A 1
H17B H 0.486779 0.810117 0.233973 0.184 Uiso 0.767(15) 1 calc R U P A 1
C18 C 0.6373(5) 0.8504(4) 0.254(2) 0.139(5) Uani 0.767(15) 1 d DG U P A 1
C19 C 0.6439(6) 0.7971(4) 0.296(3) 0.148(5) Uani 0.767(15) 1 d DG U P A 1
H19A H 0.616699 0.766247 0.393369 0.177 Uiso 0.767(15) 1 calc R U P A 1
C20 C 0.6903(7) 0.7889(6) 0.195(3) 0.179(7) Uani 0.767(15) 1 d DG U P A 1
H20A H 0.694749 0.752447 0.223145 0.215 Uiso 0.767(15) 1 calc R U P A 1
C21 C 0.7301(7) 0.8340(8) 0.052(3) 0.223(8) Uani 0.767(15) 1 d DG U P A 1
H21A H 0.761742 0.828412 -0.017604 0.267 Uiso 0.767(15) 1 calc R U P A 1
C22 C 0.7235(7) 0.8873(7) 0.010(2) 0.212(8) Uani 0.767(15) 1 d DG U P A 1
H22A H 0.750685 0.918179 -0.088130 0.255 Uiso 0.767(15) 1 calc R U P A 1
C23 C 0.6771(7) 0.8955(5) 0.111(2) 0.165(6) Uani 0.767(15) 1 d DG U P A 1
H23A H 0.672635 0.931981 0.082093 0.198 Uiso 0.767(15) 1 calc R U P A 1
C24 C 0.5498(9) 0.8105(5) 0.526(4) 0.168(7) Uani 0.767(15) 1 d D U P A 1
H24A H 0.514456 0.816228 0.575791 0.252 Uiso 0.767(15) 1 calc R U P A 1
H24B H 0.532844 0.765535 0.484758 0.252 Uiso 0.767(15) 1 calc R U P A 1
H24C H 0.581675 0.821273 0.634616 0.252 Uiso 0.767(15) 1 calc R U P A 1
C1' C 0.5757(15) 0.8522(15) 0.394(6) 0.105(10) Uiso 0.233(15) 1 d D U P A 2
C2' C 0.6046(16) 0.9263(14) 0.423(5) 0.091(11) Uiso 0.233(15) 1 d D U P A 2
C3' C 0.668(2) 0.967(2) 0.529(10) 0.143(14) Uiso 0.233(15) 1 d D U P A 2
H3'A H 0.704114 0.977863 0.434244 0.172 Uiso 0.233(15) 1 calc R U P A 2
H3'B H 0.672029 0.942561 0.645092 0.172 Uiso 0.233(15) 1 calc R U P A 2
C4' C 0.670(2) 1.0288(18) 0.606(6) 0.126(12) Uiso 0.233(15) 1 d D U P A 2
H4'A H 0.646065 1.019246 0.736319 0.151 Uiso 0.233(15) 1 calc R U P A 2
H4'B H 0.715153 1.062054 0.632923 0.151 Uiso 0.233(15) 1 calc R U P A 2
C15' C 0.5724(17) 0.9482(11) 0.335(5) 0.102(9) Uiso 0.233(15) 1 d D U P A 2
C16' C 0.5159(17) 0.8968(17) 0.214(6) 0.101(10) Uiso 0.233(15) 1 d D U P A 2
H16C H 0.474628 0.892317 0.261209 0.121 Uiso 0.233(15) 1 calc R U P A 2
H16D H 0.521063 0.907161 0.067107 0.121 Uiso 0.233(15) 1 calc R U P A 2
C17' C 0.519(2) 0.8374(17) 0.255(9) 0.151(14) Uiso 0.233(15) 1 d D U P A 2
H17C H 0.523331 0.819076 0.125667 0.182 Uiso 0.233(15) 1 calc R U P A 2
H17D H 0.478057 0.804896 0.320632 0.182 Uiso 0.233(15) 1 calc R U P A 2
C18' C 0.6298(14) 0.8437(16) 0.307(6) 0.111(10) Uiso 0.233(15) 1 d DG U P A 2
C19' C 0.6614(19) 0.821(2) 0.429(6) 0.157(12) Uiso 0.233(15) 1 d DG U P A 2
H19B H 0.649744 0.811354 0.568439 0.188 Uiso 0.233(15) 1 calc R U P A 2
C20' C 0.7100(18) 0.812(2) 0.348(8) 0.167(13) Uiso 0.233(15) 1 d DG U P A 2
H20B H 0.731523 0.796322 0.432041 0.200 Uiso 0.233(15) 1 calc R U P A 2
C21' C 0.727(2) 0.826(2) 0.145(8) 0.229(12) Uiso 0.233(15) 1 d DG U P A 2
H21B H 0.760174 0.819766 0.089790 0.275 Uiso 0.233(15) 1 calc R U P A 2
C22' C 0.695(3) 0.849(3) 0.023(6) 0.248(13) Uiso 0.233(15) 1 d DG U P A 2
H22B H 0.707047 0.858242 -0.116065 0.298 Uiso 0.233(15) 1 calc R U P A 2
C23' C 0.647(2) 0.858(2) 0.104(6) 0.171(11) Uiso 0.233(15) 1 d DG U P A 2
H23B H 0.625268 0.873275 0.020329 0.205 Uiso 0.233(15) 1 calc R U P A 2
C24' C 0.548(3) 0.815(3) 0.597(7) 0.140(12) Uiso 0.233(15) 1 d D U P A 2
H24D H 0.513665 0.821564 0.646167 0.209 Uiso 0.233(15) 1 calc R U P A 2
H24E H 0.531076 0.768385 0.572580 0.209 Uiso 0.233(15) 1 calc R U P A 2
H24F H 0.582716 0.829902 0.698183 0.209 Uiso 0.233(15) 1 calc R U P A 2
C5 C 0.6411(3) 1.0559(3) 0.4596(15) 0.0932(18) Uani 1 1 d D . . . .
H5A H 0.681024 1.065866 0.382462 0.112 Uiso 0.767(15) 1 calc R U P A 1
H5B H 0.675435 1.071706 0.353030 0.112 Uiso 0.233(15) 1 calc R U P A 2
C6 C 0.6429(3) 1.1187(2) 0.5033(15) 0.0874(17) Uani 1 1 d . . . . .
C7 C 0.6735(3) 1.1550(3) 0.6756(15) 0.0916(17) Uani 1 1 d . . . . .
H7A H 0.693939 1.139843 0.765849 0.110 Uiso 1 1 calc R U . . .
C8 C 0.6753(3) 1.2128(3) 0.7208(16) 0.0930(19) Uani 1 1 d . . . . .
H8A H 0.695640 1.236096 0.840975 0.112 Uiso 1 1 calc R U . . .
C9 C 0.6467(2) 1.2354(3) 0.5866(15) 0.0922(18) Uani 1 1 d . . . . .
C10 C 0.6178(3) 1.2023(3) 0.4118(17) 0.099(2) Uani 1 1 d . . . . .
H10A H 0.598630 1.218699 0.320992 0.119 Uiso 1 1 calc R U . . .
C11 C 0.6164(3) 1.1446(3) 0.3663(16) 0.0944(18) Uani 1 1 d . . . . .
C12 C 0.5827(4) 1.1095(4) 0.1755(18) 0.114(2) Uani 1 1 d . . . . .
H12A H 0.536614 1.096899 0.185643 0.137 Uiso 1 1 calc R U . . .
H12B H 0.601301 1.139439 0.059140 0.137 Uiso 1 1 calc R U . . .
C13 C 0.5870(5) 1.0521(4) 0.134(2) 0.128(3) Uani 1 1 d . . . . .
H13A H 0.628496 1.065093 0.065085 0.154 Uiso 1 1 calc R U . . .
H13B H 0.551893 1.023984 0.039482 0.154 Uiso 1 1 calc R U . . .
C14 C 0.5824(3) 1.0138(3) 0.3232(18) 0.105(2) Uani 1 1 d D . . . .
H14A H 0.543248 1.006803 0.399184 0.127 Uiso 0.767(15) 1 calc R U P A 1
H14B H 0.545013 1.011074 0.399560 0.127 Uiso 0.233(15) 1 calc R U P A 2
O25 O 0.64454(19) 1.29116(18) 0.62020(2) 0.1006(15) Uani 1 1 d D . . . .
H25 H 0.6575(8) 1.3029(11) 0.7492(7) 0.09(2) Uiso 1 1 d D . . . .

loop_
_atom_site_aniso_label
_atom_site_aniso_U_11
_atom_site_aniso_U_22
_atom_site_aniso_U_33
_atom_site_aniso_U_23
_atom_site_aniso_U_13
_atom_site_aniso_U_12
C1 0.130(8) 0.064(4) 0.152(11) 0.000(6) 0.029(8) 0.033(5)
C2 0.107(6) 0.052(3) 0.133(8) 0.001(4) -0.009(5) 0.029(3)
C3 0.150(10) 0.074(4) 0.153(10) -0.011(6) -0.025(9) 0.063(6)
C4 0.138(9) 0.063(4) 0.125(7) -0.006(4) -0.026(7) 0.055(5)
C15 0.095(6) 0.068(4) 0.139(10) -0.015(5) -0.015(6) 0.019(4)
C16 0.162(11) 0.067(5) 0.155(12) -0.018(7) -0.040(10) 0.022(6)
C17 0.162(11) 0.076(5) 0.200(16) -0.045(8) -0.031(12) 0.043(6)
C18 0.162(9) 0.081(5) 0.159(12) 0.007(7) 0.012(9) 0.050(6)
C19 0.151(9) 0.087(6) 0.213(15) -0.003(8) 0.008(10) 0.066(6)
C20 0.189(12) 0.153(11) 0.232(15) 0.000(11) 0.007(11) 0.112(10)
C21 0.230(14) 0.228(14) 0.266(17) -0.006(13) 0.037(13) 0.155(12)
C22 0.255(17) 0.207(16) 0.225(17) 0.032(14) 0.054(14) 0.153(15)
C23 0.178(12) 0.152(11) 0.195(13) 0.023(10) 0.020(11) 0.105(11)
C24 0.203(12) 0.060(4) 0.212(16) 0.017(8) 0.056(13) 0.044(6)
C5 0.076(3) 0.061(3) 0.126(5) 0.000(3) -0.007(3) 0.022(2)
C6 0.066(2) 0.058(2) 0.126(5) 0.002(3) -0.005(3) 0.022(2)
C7 0.086(3) 0.064(3) 0.120(5) -0.004(3) -0.016(3) 0.034(2)
C8 0.075(3) 0.063(3) 0.132(6) -0.006(3) -0.011(3) 0.028(2)
C9 0.063(2) 0.066(3) 0.138(6) -0.001(3) -0.007(3) 0.025(2)
C10 0.075(3) 0.071(3) 0.149(6) 0.008(4) -0.010(4) 0.034(2)
C11 0.068(3) 0.072(3) 0.129(5) -0.001(3) -0.009(3) 0.024(2)
C12 0.103(4) 0.091(4) 0.139(7) 0.003(4) -0.019(5) 0.042(3)
C13 0.148(7) 0.086(4) 0.137(7) 0.001(5) -0.030(6) 0.048(4)
C14 0.087(4) 0.064(3) 0.144(6) -0.015(4) -0.005(4) 0.022(2)
O25 0.080(2) 0.071(2) 0.152(5) 0.001(3) -0.010(3) 0.0395(17)

loop_
_atom_type_symbol
_atom_type_description
_atom_type_scat_dispersion_real
_atom_type_scat_dispersion_imag
_atom_type_scat_source
C C 0.0181 0.0091 'International Tables Vol C Tables 4.2.6.8 and 6.1.1.4'
H H 0.0000 0.0000 'International Tables Vol C Tables 4.2.6.8 and 6.1.1.4'
O O 0.0492 0.0322 'International Tables Vol C Tables 4.2.6.8 and 6.1.1.4'

loop_
_geom_angle_atom_site_label_1
_geom_angle_atom_site_label_2
_geom_angle_atom_site_label_3
_geom_angle
C18 C1 C17 111.3(13)
C18 C1 C24 113.8(10)
C17 C1 C24 108.3(12)
C18 C1 C2 113.9(9)
C17 C1 C2 101.1(9)
C24 C1 C2 107.6(12)
C15 C2 C3 125.0(8)
C15 C2 C1 112.1(10)
C3 C2 C1 122.8(10)
C2 C3 C4 109.6(9)
C5 C4 C3 108.6(10)
C2 C15 C14 123.4(10)
C2 C15 C16 112.5(8)
C14 C15 C16 123.9(11)
C17 C16 C15 104.4(11)
C16 C17 C1 107.9(8)
C19 C18 C23 120.0
C19 C18 C1 120.4(7)
C23 C18 C1 119.2(8)
C20 C19 C18 120.0
C19 C20 C21 120.0
C20 C21 C22 120.0
C23 C22 C21 120.0
C22 C23 C18 120.0
C18' C1' C17' 118(3)
C18' C1' C24' 113(2)
C17' C1' C24' 108(3)
C18' C1' C2' 106(2)
C17' C1' C2' 100.0(17)
C24' C1' C2' 112(3)
C15' C2' C3' 125(2)
C15' C2' C1' 113.5(19)
C3' C2' C1' 121(2)
C2' C3' C4' 108(3)
C5 C4' C3' 114(3)
C2' C15' C14 131(3)
C2' C15' C16' 112.5(19)
C14 C15' C16' 116(2)
C17' C16' C15' 103(2)
C16' C17' C1' 110(2)
C19' C18' C23' 120.0
C19' C18' C1' 120(2)
C23' C18' C1' 120(2)
C20' C19' C18' 120.0
C19' C20' C21' 120.0
C20' C21' C22' 120.0
C23' C22' C21' 120.0
C22' C23' C18' 120.0
C4' C5 C6 121.0(17)
C4 C5 C6 114.6(7)
C4' C5 C14 123.7(16)
C4 C5 C14 108.9(6)
C6 C5 C14 108.9(5)
C7 C6 C11 117.1(5)
C7 C6 C5 121.4(6)
C11 C6 C5 121.4(6)
C6 C7 C8 122.6(6)
C9 C8 C7 118.5(7)
C10 C9 O25 116.3(6)
C10 C9 C8 120.9(6)
O25 C9 C8 122.8(6)
C9 C10 C11 120.5(7)
C10 C11 C6 120.3(7)
C10 C11 C12 118.2(7)
C6 C11 C12 121.4(6)
C13 C12 C11 114.5(7)
C12 C13 C14 113.5(9)
C15' C14 C13 127.8(15)
C15 C14 C13 116.5(10)
C15' C14 C5 106.0(16)
C15 C14 C5 111.0(7)
C13 C14 C5 108.4(6)

loop_
_geom_bond_atom_site_label_1
_geom_bond_atom_site_label_2
_geom_bond_distance
C1 C18 1.496(14)
C1 C17 1.549(19)
C1 C24 1.55(2)
C1 C2 1.559(11)
C2 C15 1.280(14)
C2 C3 1.502(16)
C3 C4 1.548(12)
C4 C5 1.509(12)
C15 C14 1.481(11)
C15 C16 1.522(15)
C16 C17 1.483(15)
C18 C19 1.3900
C18 C23 1.3900
C19 C20 1.3900
C20 C21 1.3900
C21 C22 1.3900
C22 C23 1.3900
C1' C18' 1.52(2)
C1' C17' 1.53(3)
C1' C24' 1.56(3)
C1' C2' 1.56(2)
C2' C15' 1.27(2)
C2' C3' 1.50(3)
C3' C4' 1.55(3)
C4' C5 1.50(3)
C15' C14 1.47(2)
C15' C16' 1.52(2)
C16' C17' 1.48(2)
C18' C19' 1.3900
C18' C23' 1.3900
C19' C20' 1.3900
C20' C21' 1.3900
C21' C22' 1.3900
C22' C23' 1.3900
C5 C6 1.510(8)
C5 C14 1.544(10)
C6 C7 1.394(11)
C6 C11 1.413(10)
C7 C8 1.395(8)
C8 C9 1.384(10)
C9 C10 1.372(12)
C9 O25 1.379(7)
C10 C11 1.398(9)
C11 C12 1.503(13)
C12 C13 1.455(12)
C13 C14 1.519(14)

loop_
_geom_hbond_atom_site_label_D
_geom_hbond_atom_site_label_H
_geom_hbond_atom_site_label_A
_geom_hbond_distance_DH
_geom_hbond_distance_HA
_geom_hbond_distance_DA
_geom_hbond_angle_DHA
_geom_hbond_site_symmetry_A
_geom_hbond_publ_flag
O25 H25 O25 0.9000(2) 1.815(6) 2.666(4) 157.0(13) 2_775 yes
